data_7209166
loop_
_publ_author_name
'Pandurangan, Komala'
'Kitchen, Jonathan A.'
'McCabe, Thomas'
'Gunnlaugsson, Thorfinnur'

_publ_section_title
;
 Hydrogen bonding interactions and supramolecular networks of
 pyridine-aryl based thiosemicarbazides and their Zn(ii) complexes
;
_journal_issue 7
_journal_name_full CrystEngComm
_journal_page_first 1421
_journal_paper_doi 10.1039/c2ce26718g
_journal_volume 15
_journal_year 2013
_chemical_formula_sum 'C11 H11 N5 S'
_chemical_formula_weight 245.31
_chemical_name_systematic
;
?
;
_space_group_IT_number 4
_symmetry_cell_setting monoclinic
_symmetry_space_group_name_Hall 'P 2yb'
_symmetry_space_group_name_H-M 'P 1 21 1'
_atom_sites_solution_hydrogens geom
_atom_sites_solution_primary direct
_atom_sites_solution_secondary difmap
_audit_creation_method SHELXL-97
_cell_angle_alpha 90.00
_cell_angle_beta 111.82(3)
_cell_angle_gamma 90.00
_cell_formula_units_Z 4
_cell_length_a 8.6280(17)
_cell_length_b 14.716(3)
_cell_length_c 9.834(2)
_cell_measurement_reflns_used 4680
_cell_measurement_temperature 133(2)
_cell_measurement_theta_max 31.1378
_cell_measurement_theta_min 2.2308
_cell_volume 1159.2(5)
_computing_structure_refinement 'SHELXL-97 (Sheldrick, 1997)'
_computing_structure_solution 'SHELXS-97 (Sheldrick, 1990)'
_diffrn_ambient_temperature 133(2)
_diffrn_measured_fraction_theta_full 0.965
_diffrn_measured_fraction_theta_max 0.965
_diffrn_measurement_device_type 'Rigaku Saturn 724'
_diffrn_measurement_method '\f and \w scans'
_diffrn_radiation_monochromator graphite
_diffrn_radiation_source 'fine-focus sealed tube'
_diffrn_radiation_type MoK\a
_diffrn_radiation_wavelength 0.71073
_diffrn_reflns_av_R_equivalents 0.0149
_diffrn_reflns_av_sigmaI/netI 0.0163
_diffrn_reflns_limit_h_max 10
_diffrn_reflns_limit_h_min -7
_diffrn_reflns_limit_k_max 16
_diffrn_reflns_limit_k_min -17
_diffrn_reflns_limit_l_max 8
_diffrn_reflns_limit_l_min -11
_diffrn_reflns_number 8636
_diffrn_reflns_theta_full 25.00
_diffrn_reflns_theta_max 25.00
_diffrn_reflns_theta_min 2.23
_exptl_absorpt_coefficient_mu 0.263
_exptl_absorpt_correction_T_max 1.0000
_exptl_absorpt_correction_T_min 0.7363
_exptl_absorpt_correction_type multi-scan
_exptl_absorpt_process_details CrystalClear
_exptl_crystal_colour Colourless
_exptl_crystal_density_diffrn 1.406
_exptl_crystal_density_method 'not measured'
_exptl_crystal_description Block
_exptl_crystal_F_000 512
_exptl_crystal_size_max 0.34
_exptl_crystal_size_mid 0.21
_exptl_crystal_size_min 0.18
_refine_diff_density_max 0.181
_refine_diff_density_min -0.153
_refine_diff_density_rms 0.032
_refine_ls_abs_structure_details 'Flack H D (1983), Acta Cryst. A39, 876-881'
_refine_ls_abs_structure_Flack 0.60(5)
_refine_ls_extinction_method none
_refine_ls_goodness_of_fit_ref 1.070
_refine_ls_hydrogen_treatment mixed
_refine_ls_matrix_type full
_refine_ls_number_parameters 328
_refine_ls_number_reflns 3639
_refine_ls_number_restraints 1
_refine_ls_restrained_S_all 1.070
_refine_ls_R_factor_all 0.0240
_refine_ls_R_factor_gt 0.0238
_refine_ls_shift/su_max 0.003
_refine_ls_shift/su_mean 0.000
_refine_ls_structure_factor_coef Fsqd
_refine_ls_weighting_details 'calc w=1/[\s^2^(Fo^2^)+(0.0280P)^2^+0.3641P] where P=(Fo^2^+2Fc^2^)/3'
_refine_ls_weighting_scheme calc
_refine_ls_wR_factor_gt 0.0595
_refine_ls_wR_factor_ref 0.0596
_reflns_number_gt 3620
_reflns_number_total 3639
_reflns_threshold_expression >2sigma(I)
_cod_data_source_file c2ce26718g.txt
_cod_data_source_block kp69
_cod_depositor_comments
;
The following automatic conversions were performed:

'_symmetry_cell_setting' value 'Monoclinic' changed to 'monoclinic'
according to /home/saulius/struct/CIF-dictionaries/cif_core.dic
dictionary named 'cif_core.dic' version 2.4.2 from 2011-04-26.

Automatic conversion script
Id: cif_fix_values 1891 2012-01-12 08:04:46Z andrius 
;
_cod_original_cell_volume 1159.2(4)
_cod_original_sg_symbol_H-M P2(1)
_cod_database_code 7209166

loop_
_symmetry_equiv_pos_as_xyz
'x, y, z'
'-x, y+1/2, -z'

loop_
_atom_site_label
_atom_site_type_symbol
_atom_site_fract_x
_atom_site_fract_y
_atom_site_fract_z
_atom_site_U_iso_or_equiv
_atom_site_adp_type
_atom_site_occupancy
_atom_site_symmetry_multiplicity
_atom_site_calc_flag
_atom_site_refinement_flags
S1 S 0.53606(5) 0.75112(3) 0.67814(5) 0.02358(11) Uani 1 1 d .
N1 N 1.01945(19) 0.83192(12) 1.28200(17) 0.0230(4) Uani 1 1 d .
N2 N 0.78401(19) 0.84671(13) 1.07260(17) 0.0205(3) Uani 1 1 d .
H2X H 0.774(3) 0.9017(18) 1.098(2) 0.026(6) Uiso 1 1 d .
N3 N 0.7169(2) 0.83596(12) 0.92079(17) 0.0228(4) Uani 1 1 d .
H3X H 0.779(3) 0.8603(16) 0.867(2) 0.033(6) Uiso 1 1 d .
N4 N 0.50802(19) 0.74727(13) 0.94037(16) 0.0226(3) Uani 1 1 d .
H4X H 0.5329 0.7668 1.0318 0.050 Uiso 1 1 d .
N5 N 0.2476(2) 0.54088(12) 0.86578(18) 0.0251(4) Uani 1 1 d .
C1 C 1.1573(2) 0.78396(17) 1.3612(2) 0.0299(5) Uani 1 1 d .
H1 H 1.2199 0.8040 1.4581 0.036 Uiso 1 1 calc R
C2 C 1.2126(3) 0.70894(17) 1.3117(2) 0.0322(5) Uani 1 1 d .
H2 H 1.3104 0.6779 1.3723 0.039 Uiso 1 1 calc R
C3 C 1.1229(3) 0.67906(16) 1.1711(2) 0.0305(5) Uani 1 1 d .
H3 H 1.1593 0.6276 1.1328 0.037 Uiso 1 1 calc R
C4 C 0.9800(2) 0.72465(14) 1.0869(2) 0.0250(4) Uani 1 1 d .
H4 H 0.9157 0.7050 0.9903 0.030 Uiso 1 1 calc R
C5 C 0.9322(2) 0.80060(13) 1.1473(2) 0.0201(4) Uani 1 1 d .
C6 C 0.5886(2) 0.77853(13) 0.8569(2) 0.0201(4) Uani 1 1 d .
C7 C 0.3635(2) 0.69021(14) 0.88394(19) 0.0201(4) Uani 1 1 d .
C8 C 0.2072(2) 0.72610(14) 0.8059(2) 0.0275(5) Uani 1 1 d .
H8 H 0.1934 0.7893 0.7853 0.033 Uiso 1 1 calc R
C9 C 0.0717(3) 0.66802(15) 0.7588(2) 0.0300(5) Uani 1 1 d .
H9 H -0.0372 0.6905 0.7049 0.036 Uiso 1 1 calc R
C10 C 0.0975(3) 0.57717(16) 0.7913(2) 0.0258(5) Uani 1 1 d .
H10 H 0.0035 0.5378 0.7591 0.031 Uiso 1 1 calc R
C11 C 0.3788(2) 0.59835(14) 0.9111(2) 0.0230(4) Uani 1 1 d .
H11 H 0.4866 0.5742 0.9642 0.028 Uiso 1 1 calc R
S21 S 0.03635(6) 0.44151(3) 0.21198(5) 0.02500(12) Uani 1 1 d .
N21 N 0.52169(19) 0.35595(13) 0.81570(17) 0.0247(4) Uani 1 1 d .
N22 N 0.2797(2) 0.34882(13) 0.60924(17) 0.0223(4) Uani 1 1 d .
H22X H 0.267(3) 0.287(2) 0.635(3) 0.058(9) Uiso 1 1 d .
N23 N 0.2156(2) 0.35942(12) 0.45730(18) 0.0235(4) Uani 1 1 d .
H23X H 0.274(3) 0.3459(18) 0.407(3) 0.034(7) Uiso 1 1 d .
N24 N -0.00332(19) 0.44237(13) 0.46852(18) 0.0224(3) Uani 1 1 d .
H24X H 0.019(3) 0.4170(15) 0.553(3) 0.032(6) Uiso 1 1 d .
N25 N -0.2430(2) 0.65386(12) 0.34616(19) 0.0281(4) Uani 1 1 d .
C21 C 0.6639(3) 0.39857(17) 0.8935(2) 0.0310(5) Uani 1 1 d .
H21 H 0.7282 0.3748 0.9875 0.037 Uiso 1 1 calc R
C22 C 0.7242(3) 0.47456(17) 0.8473(2) 0.0335(5) Uani 1 1 d .
H22 H 0.8256 0.5025 0.9078 0.040 Uiso 1 1 calc R
C23 C 0.6325(3) 0.50858(16) 0.7105(2) 0.0306(5) Uani 1 1 d .
H23 H 0.6713 0.5599 0.6738 0.037 Uiso 1 1 calc R
C24 C 0.4834(2) 0.46745(15) 0.6270(2) 0.0273(5) Uani 1 1 d .
H24 H 0.4171 0.4904 0.5330 0.033 Uiso 1 1 calc R
C25 C 0.4327(2) 0.39127(14) 0.6842(2) 0.0203(4) Uani 1 1 d .
C26 C 0.0848(2) 0.41406(13) 0.3892(2) 0.0210(4) Uani 1 1 d .
C27 C -0.1438(2) 0.50195(14) 0.4074(2) 0.0209(4) Uani 1 1 d .
C28 C -0.3060(2) 0.46945(15) 0.3542(2) 0.0310(5) Uani 1 1 d .
H28 H -0.3278 0.4064 0.3574 0.037 Uiso 1 1 calc R
C29 C -0.4359(2) 0.53064(16) 0.2964(2) 0.0320(5) Uani 1 1 d .
H29 H -0.5485 0.5104 0.2589 0.038 Uiso 1 1 calc R
C30 C -0.3987(3) 0.62103(16) 0.2942(2) 0.0272(5) Uani 1 1 d .
H30 H -0.4884 0.6626 0.2537 0.033 Uiso 1 1 calc R
C31 C -0.1184(2) 0.59421(14) 0.4009(2) 0.0240(4) Uani 1 1 d .
H31 H -0.0070 0.6164 0.4372 0.029 Uiso 1 1 calc R

loop_
_atom_site_aniso_label
_atom_site_aniso_U_11
_atom_site_aniso_U_22
_atom_site_aniso_U_33
_atom_site_aniso_U_23
_atom_site_aniso_U_13
_atom_site_aniso_U_12
S1 0.0217(2) 0.0274(3) 0.0201(2) -0.0020(2) 0.00599(17) -0.0027(2)
N1 0.0170(8) 0.0297(10) 0.0213(9) -0.0047(7) 0.0060(6) -0.0011(7)
N2 0.0192(8) 0.0228(10) 0.0174(9) -0.0024(7) 0.0044(6) -0.0003(7)
N3 0.0194(8) 0.0289(10) 0.0181(9) 0.0011(7) 0.0048(6) -0.0040(7)
N4 0.0228(8) 0.0255(9) 0.0189(8) -0.0035(7) 0.0068(6) -0.0072(8)
N5 0.0281(9) 0.0222(10) 0.0255(9) -0.0017(7) 0.0105(7) -0.0042(7)
C1 0.0205(10) 0.0432(14) 0.0221(11) -0.0039(9) 0.0033(8) -0.0009(9)
C2 0.0245(11) 0.0428(14) 0.0290(12) 0.0040(10) 0.0095(9) 0.0085(10)
C3 0.0312(11) 0.0293(12) 0.0349(13) -0.0005(9) 0.0169(9) 0.0033(9)
C4 0.0229(10) 0.0275(12) 0.0247(11) -0.0052(8) 0.0090(8) -0.0024(8)
C5 0.0159(9) 0.0240(11) 0.0204(10) 0.0008(8) 0.0068(7) -0.0049(8)
C6 0.0174(9) 0.0178(10) 0.0219(10) 0.0020(7) 0.0037(7) 0.0020(7)
C7 0.0203(9) 0.0250(11) 0.0153(10) -0.0032(7) 0.0071(7) -0.0039(8)
C8 0.0260(10) 0.0208(11) 0.0302(11) -0.0015(8) 0.0043(8) 0.0001(8)
C9 0.0210(10) 0.0353(13) 0.0287(12) -0.0040(9) 0.0034(8) 0.0027(8)
C10 0.0203(10) 0.0327(13) 0.0242(10) -0.0059(9) 0.0083(8) -0.0082(9)
C11 0.0211(10) 0.0260(12) 0.0229(11) 0.0013(8) 0.0092(8) 0.0004(8)
S21 0.0239(2) 0.0301(3) 0.0203(2) 0.0024(2) 0.00737(18) 0.0062(2)
N21 0.0194(8) 0.0324(10) 0.0202(9) 0.0025(7) 0.0052(7) 0.0006(7)
N22 0.0196(8) 0.0258(10) 0.0181(9) 0.0026(7) 0.0030(6) 0.0006(7)
N23 0.0213(8) 0.0303(10) 0.0182(9) 0.0007(7) 0.0066(7) 0.0057(7)
N24 0.0212(8) 0.0256(9) 0.0190(9) 0.0034(7) 0.0060(6) 0.0045(7)
N25 0.0269(9) 0.0253(10) 0.0318(10) 0.0028(8) 0.0107(8) 0.0043(8)
C21 0.0219(10) 0.0454(14) 0.0228(11) 0.0019(9) 0.0049(8) -0.0060(9)
C22 0.0211(10) 0.0436(14) 0.0331(12) -0.0045(10) 0.0069(9) -0.0084(10)
C23 0.0260(11) 0.0277(12) 0.0401(13) 0.0034(9) 0.0145(9) -0.0031(9)
C24 0.0247(10) 0.0290(12) 0.0274(11) 0.0071(9) 0.0087(8) 0.0045(8)
C25 0.0181(9) 0.0221(11) 0.0216(10) 0.0005(8) 0.0085(8) 0.0030(8)
C26 0.0186(10) 0.0186(10) 0.0226(10) -0.0024(7) 0.0039(7) -0.0026(7)
C27 0.0220(9) 0.0246(11) 0.0172(10) 0.0019(8) 0.0086(8) 0.0046(8)
C28 0.0270(10) 0.0245(11) 0.0360(12) 0.0026(9) 0.0052(9) -0.0022(8)
C29 0.0173(10) 0.0354(13) 0.0380(13) 0.0062(9) 0.0041(8) 0.0020(8)
C30 0.0235(10) 0.0306(13) 0.0282(12) 0.0056(9) 0.0104(8) 0.0073(8)
C31 0.0209(10) 0.0254(12) 0.0256(11) -0.0002(8) 0.0084(8) 0.0005(8)

loop_
_atom_type_symbol
_atom_type_description
_atom_type_scat_dispersion_real
_atom_type_scat_dispersion_imag
_atom_type_scat_source
C C 0.0033 0.0016 'International Tables Vol C Tables 4.2.6.8 and 6.1.1.4'
H H 0.0000 0.0000 'International Tables Vol C Tables 4.2.6.8 and 6.1.1.4'
N N 0.0061 0.0033 'International Tables Vol C Tables 4.2.6.8 and 6.1.1.4'
S S 0.1246 0.1234 'International Tables Vol C Tables 4.2.6.8 and 6.1.1.4'

loop_
_geom_angle_atom_site_label_1
_geom_angle_atom_site_label_2
_geom_angle_atom_site_label_3
_geom_angle
C5 N1 C1 116.15(17)
C5 N2 N3 116.37(16)
C5 N2 H2X 118.5(15)
N3 N2 H2X 112.0(15)
C6 N3 N2 120.84(16)
C6 N3 H3X 120.7(14)
N2 N3 H3X 117.2(14)
C6 N4 C7 122.62(16)
C6 N4 H4X 121.5
C7 N4 H4X 115.4
C10 N5 C11 116.90(18)
N1 C1 C2 124.5(2)
N1 C1 H1 117.8
C2 C1 H1 117.8
C1 C2 C3 118.4(2)
C1 C2 H2 120.8
C3 C2 H2 120.8
C4 C3 C2 119.3(2)
C4 C3 H3 120.3
C2 C3 H3 120.3
C3 C4 C5 118.29(19)
C3 C4 H4 120.9
C5 C4 H4 120.9
N1 C5 N2 115.01(17)
N1 C5 C4 123.32(18)
N2 C5 C4 121.60(18)
N4 C6 N3 116.92(17)
N4 C6 S1 123.71(15)
N3 C6 S1 119.36(14)
C11 C7 C8 119.05(18)
C11 C7 N4 119.65(17)
C8 C7 N4 121.27(19)
C9 C8 C7 118.6(2)
C9 C8 H8 120.7
C7 C8 H8 120.7
C10 C9 C8 118.70(19)
C10 C9 H9 120.7
C8 C9 H9 120.7
N5 C10 C9 123.77(19)
N5 C10 H10 118.1
C9 C10 H10 118.1
N5 C11 C7 123.00(18)
N5 C11 H11 118.5
C7 C11 H11 118.5
C21 N21 C25 116.47(19)
N23 N22 C25 115.81(16)
N23 N22 H22X 110.5(17)
C25 N22 H22X 117.3(17)
C26 N23 N22 121.65(17)
C26 N23 H23X 114.7(17)
N22 N23 H23X 120.9(16)
C26 N24 C27 121.30(17)
C26 N24 H24X 116.9(15)
C27 N24 H24X 121.1(15)
C31 N25 C30 117.38(19)
N21 C21 C22 124.7(2)
N21 C21 H21 117.6
C22 C21 H21 117.6
C23 C22 C21 117.8(2)
C23 C22 H22 121.1
C21 C22 H22 121.1
C22 C23 C24 119.4(2)
C22 C23 H23 120.3
C24 C23 H23 120.3
C23 C24 C25 118.30(19)
C23 C24 H24 120.9
C25 C24 H24 120.9
N21 C25 C24 123.22(19)
N21 C25 N22 115.24(18)
C24 C25 N22 121.49(18)
N24 C26 N23 116.67(18)
N24 C26 S21 123.43(16)
N23 C26 S21 119.88(15)
C31 C27 C28 118.54(18)
C31 C27 N24 119.77(18)
C28 C27 N24 121.68(19)
C29 C28 C27 118.7(2)
C29 C28 H28 120.6
C27 C28 H28 120.6
C30 C29 C28 118.64(19)
C30 C29 H29 120.7
C28 C29 H29 120.7
N25 C30 C29 123.5(2)
N25 C30 H30 118.2
C29 C30 H30 118.2
N25 C31 C27 123.16(19)
N25 C31 H31 118.4
C27 C31 H31 118.4

loop_
_geom_bond_atom_site_label_1
_geom_bond_atom_site_label_2
_geom_bond_distance
S1 C6 1.693(2)
N1 C5 1.339(3)
N1 C1 1.353(3)
N2 C5 1.392(3)
N2 N3 1.395(2)
N2 H2X 0.86(3)
N3 C6 1.348(3)
N3 H3X 0.96(2)
N4 C6 1.339(2)
N4 C7 1.433(2)
N4 H4X 0.8907
N5 C10 1.339(3)
N5 C11 1.349(3)
C1 C2 1.363(3)
C1 H1 0.9500
C2 C3 1.382(3)
C2 H2 0.9500
C3 C4 1.377(3)
C3 H3 0.9500
C4 C5 1.398(3)
C4 H4 0.9500
C7 C11 1.375(3)
C7 C8 1.385(3)
C8 C9 1.382(3)
C8 H8 0.9500
C9 C10 1.374(3)
C9 H9 0.9500
C10 H10 0.9500
C11 H11 0.9500
S21 C26 1.684(2)
N21 C21 1.337(3)
N21 C25 1.339(3)
N22 N23 1.396(2)
N22 C25 1.397(3)
N22 H22X 0.95(3)
N23 C26 1.344(3)
N23 H23X 0.85(2)
N24 C26 1.342(3)
N24 C27 1.434(3)
N24 H24X 0.86(2)
N25 C31 1.336(3)
N25 C30 1.338(3)
C21 C22 1.380(3)
C21 H21 0.9500
C22 C23 1.376(3)
C22 H22 0.9500
C23 C24 1.382(3)
C23 H23 0.9500
C24 C25 1.396(3)
C24 H24 0.9500
C27 C31 1.381(3)
C27 C28 1.384(3)
C28 C29 1.384(3)
C28 H28 0.9500
C29 C30 1.370(3)
C29 H29 0.9500
C30 H30 0.9500
C31 H31 0.9500

loop_
_geom_hbond_atom_site_label_D
_geom_hbond_atom_site_label_H
_geom_hbond_atom_site_label_A
_geom_hbond_distance_DH
_geom_hbond_distance_HA
_geom_hbond_distance_DA
_geom_hbond_angle_DHA
_geom_hbond_site_symmetry_A
N2 H2X N5 0.86(3) 2.10(3) 2.955(3) 172(2) 2_657
N3 H3X S21 0.96(2) 2.34(2) 3.2739(18) 165.5(19) 2_656
N4 H4X N21 0.89 2.17 2.972(2) 149.2 2_657
N22 H22X N25 0.95(3) 1.99(3) 2.937(3) 170(2) 2_546
N23 H23X S1 0.85(2) 2.52(3) 3.3205(18) 157(2) 2_646
N24 H24X N1 0.86(2) 2.17(2) 2.989(2) 158(2) 2_647

loop_
_geom_torsion_atom_site_label_1
_geom_torsion_atom_site_label_2
_geom_torsion_atom_site_label_3
_geom_torsion_atom_site_label_4
_geom_torsion
C5 N2 N3 C6 101.0(2)
C5 N1 C1 C2 1.5(3)
N1 C1 C2 C3 0.0(3)
C1 C2 C3 C4 -1.1(3)
C2 C3 C4 C5 0.6(3)
C1 N1 C5 N2 175.05(18)
C1 N1 C5 C4 -2.0(3)
N3 N2 C5 N1 160.87(17)
N3 N2 C5 C4 -22.1(3)
C3 C4 C5 N1 0.9(3)
C3 C4 C5 N2 -175.88(18)
C7 N4 C6 N3 176.18(17)
C7 N4 C6 S1 -2.8(3)
N2 N3 C6 N4 13.2(3)
N2 N3 C6 S1 -167.73(14)
C6 N4 C7 C11 102.3(2)
C6 N4 C7 C8 -79.6(2)
C11 C7 C8 C9 0.3(3)
N4 C7 C8 C9 -177.74(18)
C7 C8 C9 C10 0.1(3)
C11 N5 C10 C9 0.4(3)
C8 C9 C10 N5 -0.5(3)
C10 N5 C11 C7 0.0(3)
C8 C7 C11 N5 -0.4(3)
N4 C7 C11 N5 177.73(16)
C25 N22 N23 C26 -106.7(2)
C25 N21 C21 C22 -0.6(3)
N21 C21 C22 C23 -0.7(4)
C21 C22 C23 C24 1.6(3)
C22 C23 C24 C25 -1.1(3)
C21 N21 C25 C24 1.1(3)
C21 N21 C25 N22 -176.17(18)
C23 C24 C25 N21 -0.3(3)
C23 C24 C25 N22 176.85(18)
N23 N22 C25 N21 -156.70(17)
N23 N22 C25 C24 26.0(3)
C27 N24 C26 N23 179.05(18)
C27 N24 C26 S21 -2.4(3)
N22 N23 C26 N24 -13.8(3)
N22 N23 C26 S21 167.56(15)
C26 N24 C27 C31 -81.2(2)
C26 N24 C27 C28 98.9(2)
C31 C27 C28 C29 0.2(3)
N24 C27 C28 C29 -179.87(18)
C27 C28 C29 C30 -0.1(3)
C31 N25 C30 C29 0.9(3)
C28 C29 C30 N25 -0.5(3)
C30 N25 C31 C27 -0.8(3)
C28 C27 C31 N25 0.2(3)
N24 C27 C31 N25 -179.70(17)
